data_7057412
loop_
_publ_author_name
'Lobana, Tarlok S.'
'Aulakh, Jaspreet K.'
'Sood, Heena'
'Arora, Daljit S.'
'Garcia-Santos, Isabel'
'Kaur, Manpreet'
'Duff, Courtney E.'
'Jasinski, Jerry P.'

_publ_section_title
;
 Synthesis, structures and antimicrobial activity of copper derivatives of
 N-substituted imidazolidine-2-thiones: unusual bio-activity against
 Staphylococcus epidermidis and Enterococcus faecalis
;
_journal_issue 12
_journal_name_full 'New Journal of Chemistry'
_journal_page_first 9886
_journal_paper_doi 10.1039/C8NJ00206A
_journal_volume 42
_journal_year 2018
_chemical_formula_moiety 'C43 H44 Cl Cu N2 P2 S'
_chemical_formula_sum 'C43 H44 Cl Cu N2 P2 S'
_chemical_formula_weight 781.79
_space_group_crystal_system monoclinic
_space_group_IT_number 14
_space_group_name_Hall '-P 2yn'
_space_group_name_H-M_alt 'P 1 21/n 1'
_symmetry_space_group_name_Hall '-P 2yn'
_symmetry_space_group_name_H-M 'P 1 21/n 1'
_atom_sites_solution_hydrogens mixed
_audit_creation_date 2017-10-18
_audit_creation_method
;
Olex2 1.2
(compiled 2017.08.10 svn.r3458 for OlexSys, GUI svn.r5381)
;
_audit_update_record
;
2018-01-05 deposited with the CCDC.
2018-04-17 downloaded from the CCDC.
;
_cell_angle_alpha 90
_cell_angle_beta 105.139(3)
_cell_angle_gamma 90
_cell_formula_units_Z 4
_cell_length_a 13.0881(4)
_cell_length_b 20.2471(5)
_cell_length_c 15.2533(4)
_cell_measurement_reflns_used 7893
_cell_measurement_temperature 173(2)
_cell_measurement_theta_max 32.2570
_cell_measurement_theta_min 3.7440
_cell_volume 3901.79(19)
_computing_cell_refinement 'CrysAlisPro, Agilent, 2014'
_computing_data_collection 'CrysAlisPro, Agilent, 2014'
_computing_data_reduction 'CrysAlisRed, Agilent, 2014'
_computing_molecular_graphics 'Olex2 (Dolomanov et al., 2009)'
_computing_publication_material 'Olex2 (Dolomanov et al., 2009)'
_computing_structure_refinement 'ShelXL (Sheldrick, 2015)'
_computing_structure_solution 'ShelXT (Sheldrick, 2015)'
_diffrn_ambient_temperature 173(2)
_diffrn_detector_area_resol_mean 16.0416
_diffrn_measured_fraction_theta_full 0.997
_diffrn_measured_fraction_theta_max 0.905
_diffrn_measurement_device_type Rigaku-OxfordDiffracti0on
_diffrn_measurement_method '\w scans'
_diffrn_radiation_type MoK\a
_diffrn_radiation_wavelength 0.71073
_diffrn_reflns_av_R_equivalents 0.0368
_diffrn_reflns_av_unetI/netI 0.0470
_diffrn_reflns_Laue_measured_fraction_full 0.997
_diffrn_reflns_Laue_measured_fraction_max 0.905
_diffrn_reflns_limit_h_max 18
_diffrn_reflns_limit_h_min -19
_diffrn_reflns_limit_k_max 30
_diffrn_reflns_limit_k_min -24
_diffrn_reflns_limit_l_max 23
_diffrn_reflns_limit_l_min -22
_diffrn_reflns_number 32675
_diffrn_reflns_point_group_measured_fraction_full 0.997
_diffrn_reflns_point_group_measured_fraction_max 0.905
_diffrn_reflns_theta_full 26.000
_diffrn_reflns_theta_max 32.756
_diffrn_reflns_theta_min 3.225
_diffrn_source 'Enhance (Mo) X-ray Source'
_exptl_absorpt_coefficient_mu 0.797
_exptl_absorpt_correction_T_max 1.00000
_exptl_absorpt_correction_T_min 0.96232
_exptl_absorpt_correction_type multi-scan
_exptl_absorpt_process_details
'CrysAlisPro, Agilent Technologies, Version 1.171.37.34 (release 22-05-2014 CrysAlis171.net)'
_exptl_crystal_colour colourless
_exptl_crystal_colour_primary colourless
_exptl_crystal_density_diffrn 1.331
_exptl_crystal_description prism
_exptl_crystal_F_000 1632
_exptl_crystal_size_max 0.46
_exptl_crystal_size_mid 0.38
_exptl_crystal_size_min 0.32
_refine_diff_density_max 0.430
_refine_diff_density_min -0.431
_refine_diff_density_rms 0.067
_refine_ls_extinction_method none
_refine_ls_goodness_of_fit_ref 1.032
_refine_ls_hydrogen_treatment mixed
_refine_ls_matrix_type full
_refine_ls_number_parameters 476
_refine_ls_number_reflns 13050
_refine_ls_number_restraints 43
_refine_ls_restrained_S_all 1.033
_refine_ls_R_factor_all 0.0688
_refine_ls_R_factor_gt 0.0411
_refine_ls_shift/su_max 0.001
_refine_ls_shift/su_mean 0.000
_refine_ls_structure_factor_coef Fsqd
_refine_ls_weighting_details 'w=1/[\s^2^(Fo^2^)+(0.0350P)^2^+1.6986P] where P=(Fo^2^+2Fc^2^)/3'
_refine_ls_weighting_scheme calc
_refine_ls_wR_factor_gt 0.0858
_refine_ls_wR_factor_ref 0.0994
_reflns_Friedel_coverage 0.000
_reflns_number_gt 9625
_reflns_number_total 13050
_reflns_threshold_expression 'I > 2\s(I)'
_cod_data_source_file c8nj00206a2.cif
_cod_data_source_block tsl-439
_cod_depositor_comments 'Adding full bibliography for 7057409--7057420.cif.'
_cod_original_cell_volume 3901.77(19)
_cod_database_code 7057412
_shelx_shelxl_version_number 2016/6
_shelx_space_group_comment
;
The symmetry employed for this shelxl refinement is uniquely defined
by the following loop, which should always be used as a source of
symmetry information in preference to the above space-group names.
They are only intended as comments.
;
_shelx_estimated_absorpt_t_max 0.785
_shelx_estimated_absorpt_t_min 0.711
_olex2_refinement_description
;
1. Fixed Uiso
 At 1.2 times of:
  All C(H) groups, All C(H,H) groups
 At 1.5 times of:
  All C(H,H,H) groups
2. Uiso/Uaniso restraints and constraints
Uanis(C2) \\sim Ueq, Uanis(C3) \\sim Ueq, Uanis(C4) \\sim Ueq, Uanis(C5) \\sim
Ueq, Uanis(C6) \\sim Ueq, Uanis(C7) \\sim Ueq: with sigma of 0.01 and sigma for
terminal atoms of 0.02
Uanis(C2) = Uanis(C2A)
Uanis(C3) = Uanis(C3A)
Uanis(C4) = Uanis(C4A)
Uanis(C5) = Uanis(C5A)
Uanis(C6) = Uanis(C6A)
Uanis(C7) = Uanis(C7A)
3. Same fragment restrains
{C2, C3, C4, C5, C6, C7} sigma for 1-2: 0.02, 1-3: 0.04
as
{C2A, C3A, C4A, C5A, C6A, C7A}
4. Others
 Sof(C2A)=Sof(H2AA)=Sof(H2AB)=Sof(C3A)=Sof(H3AA)=Sof(H3AB)=Sof(C4A)=Sof(H4AA)=
 Sof(H4AB)=Sof(C5A)=Sof(H5AA)=Sof(H5AB)=Sof(C6A)=Sof(H6AA)=Sof(H6AB)=Sof(C7A)=
 Sof(H7AA)=Sof(H7AB)=Sof(H7AC)=1-FVAR(1)
 Sof(C2)=Sof(H2A)=Sof(H2B)=Sof(C3)=Sof(H3A)=Sof(H3B)=Sof(C4)=Sof(H4A)=Sof(H4B)=
 Sof(C5)=Sof(H5A)=Sof(H5B)=Sof(C6)=Sof(H6A)=Sof(H6B)=Sof(C7)=Sof(H7A)=Sof(H7B)=
 Sof(H7C)=FVAR(1)
5.a Secondary CH2 refined with riding coordinates:
 C2(H2A,H2B), C2A(H2AA,H2AB), C3A(H3AA,H3AB), C4A(H4AA,H4AB), C5A(H5AA,H5AB),
 C6A(H6AA,H6AB), C3(H3A,H3B), C4(H4A,H4B), C5(H5A,H5B), C6(H6A,H6B)
5.b Aromatic/amide H refined with riding coordinates:
 C9(H9), C10(H10), C11(H11), C12(H12), C13(H13), C15(H15), C16(H16), C17(H17),
 C18(H18), C19(H19), C21(H21), C22(H22), C23(H23), C24(H24), C25(H25), C27(H27),
  C28(H28), C29(H29), C30(H30), C31(H31), C33(H33), C34(H34), C35(H35),
 C36(H36), C37(H37), C39(H39), C40(H40), C41(H41), C42(H42), C43(H43)
5.c Idealised Me refined as rotating group:
 C7A(H7AA,H7AB,H7AC), C7(H7A,H7B,H7C)
;
_olex2_exptl_crystal_mounting_method 'Nylon Loop'
_olex2_submission_special_instructions 'No special instructions were received'

loop_
_space_group_symop_operation_xyz
'x, y, z'
'-x+1/2, y+1/2, -z+1/2'
'-x, -y, -z'
'x-1/2, -y-1/2, z-1/2'

loop_
_atom_site_label
_atom_site_type_symbol
_atom_site_fract_x
_atom_site_fract_y
_atom_site_fract_z
_atom_site_U_iso_or_equiv
_atom_site_adp_type
_atom_site_occupancy
_atom_site_site_symmetry_order
_atom_site_calc_flag
_atom_site_refinement_flags_posn
_atom_site_refinement_flags_adp
_atom_site_refinement_flags_occupancy
_atom_site_disorder_assembly
_atom_site_disorder_group
Cu1 Cu 0.20110(2) 0.37864(2) 0.23735(2) 0.02271(5) Uani 1 1 d . . . . .
Cl1 Cl 0.20600(4) 0.26305(2) 0.25537(4) 0.04066(12) Uani 1 1 d . . . . .
S1 S 0.08740(3) 0.40573(2) 0.09286(3) 0.03020(10) Uani 1 1 d . . . . .
P1 P 0.37063(3) 0.39909(2) 0.23526(3) 0.02044(8) Uani 1 1 d . . . . .
P2 P 0.12199(3) 0.42356(2) 0.34010(3) 0.02046(8) Uani 1 1 d . . . . .
N1 N -0.01009(18) 0.29122(10) 0.10434(15) 0.0466(5) Uani 1 1 d . . . . .
H1 H 0.041(2) 0.2775(13) 0.1392(17) 0.046(8) Uiso 1 1 d . . . . .
N2 N -0.10797(14) 0.36093(11) 0.01034(12) 0.0478(5) Uani 1 1 d . . . . .
C1 C -0.01412(15) 0.35088(11) 0.06936(12) 0.0329(4) Uani 1 1 d . . . . .
C2 C -0.1131(6) 0.2589(4) 0.0666(5) 0.0493(14) Uani 0.721(15) 1 d D U P A 1
H2A H -0.147905 0.248846 0.115348 0.059 Uiso 0.721(15) 1 calc R . P A 1
H2B H -0.103726 0.217165 0.035700 0.059 Uiso 0.721(15) 1 calc R . P A 1
C2A C -0.0928(17) 0.2411(9) 0.0803(16) 0.0493(14) Uani 0.279(15) 1 d D . P A 2
H2AA H -0.121025 0.227848 0.131873 0.059 Uiso 0.279(15) 1 calc R . P A 2
H2AB H -0.071535 0.201822 0.050660 0.059 Uiso 0.279(15) 1 calc R . P A 2
C3A C -0.1645(15) 0.2867(9) 0.0152(14) 0.0490(13) Uani 0.279(15) 1 d D . P A 2
H3AA H -0.230763 0.292805 0.034053 0.059 Uiso 0.279(15) 1 calc R . P A 2
H3AB H -0.183158 0.266535 -0.046091 0.059 Uiso 0.279(15) 1 calc R . P A 2
C4A C -0.1445(13) 0.4035(8) -0.0376(12) 0.0445(12) Uani 0.279(15) 1 d D . P A 2
H4AA H -0.179152 0.385043 -0.098130 0.053 Uiso 0.279(15) 1 calc R . P A 2
H4AB H -0.087135 0.433240 -0.044571 0.053 Uiso 0.279(15) 1 calc R . P A 2
C5A C -0.2237(15) 0.4429(10) -0.0051(13) 0.0549(15) Uani 0.279(15) 1 d D . P A 2
H5AA H -0.248252 0.479858 -0.047940 0.066 Uiso 0.279(15) 1 calc R . P A 2
H5AB H -0.285659 0.414523 -0.006408 0.066 Uiso 0.279(15) 1 calc R . P A 2
C6A C -0.1837(16) 0.4701(10) 0.0871(12) 0.0582(16) Uani 0.279(15) 1 d D . P A 2
H6AA H -0.114879 0.491787 0.091111 0.070 Uiso 0.279(15) 1 calc R . P A 2
H6AB H -0.170583 0.432957 0.130817 0.070 Uiso 0.279(15) 1 calc R . P A 2
C7A C -0.256(4) 0.520(3) 0.116(3) 0.098(3) Uani 0.279(15) 1 d D . P A 2
H7AA H -0.214345 0.557408 0.146416 0.147 Uiso 0.279(15) 1 calc GR . P A 2
H7AB H -0.291002 0.498515 0.158652 0.147 Uiso 0.279(15) 1 calc GR . P A 2
H7AC H -0.310085 0.535285 0.062857 0.147 Uiso 0.279(15) 1 calc GR . P A 2
C3 C -0.1788(5) 0.3076(4) -0.0008(5) 0.0490(13) Uani 0.721(15) 1 d D U P A 1
H3A H -0.196377 0.290118 -0.063578 0.059 Uiso 0.721(15) 1 calc R . P A 1
H3B H -0.244864 0.319730 0.015427 0.059 Uiso 0.721(15) 1 calc R . P A 1
C4 C -0.1456(4) 0.4271(4) -0.0380(4) 0.0445(12) Uani 0.721(15) 1 d D U P A 1
H4A H -0.082812 0.454666 -0.036917 0.053 Uiso 0.721(15) 1 calc R . P A 1
H4B H -0.181844 0.417916 -0.102379 0.053 Uiso 0.721(15) 1 calc R . P A 1
C5 C -0.2192(5) 0.4655(4) 0.0036(4) 0.0549(15) Uani 0.721(15) 1 d D U P A 1
H5A H -0.249752 0.502475 -0.037266 0.066 Uiso 0.721(15) 1 calc R . P A 1
H5B H -0.278196 0.436351 0.008607 0.066 Uiso 0.721(15) 1 calc R . P A 1
C6 C -0.1669(6) 0.4925(4) 0.0953(5) 0.0582(16) Uani 0.721(15) 1 d D U P A 1
H6A H -0.108201 0.521943 0.090321 0.070 Uiso 0.721(15) 1 calc R . P A 1
H6B H -0.136020 0.455607 0.136179 0.070 Uiso 0.721(15) 1 calc R . P A 1
C7 C -0.2427(13) 0.5311(10) 0.1371(9) 0.098(3) Uani 0.721(15) 1 d D U P A 1
H7A H -0.204807 0.546578 0.197770 0.147 Uiso 0.721(15) 1 calc GR . P A 1
H7B H -0.301353 0.502433 0.141795 0.147 Uiso 0.721(15) 1 calc GR . P A 1
H7C H -0.270699 0.569200 0.098580 0.147 Uiso 0.721(15) 1 calc GR . P A 1
C8 C 0.41505(13) 0.35474(8) 0.14727(11) 0.0236(3) Uani 1 1 d . . . . .
C9 C 0.34054(15) 0.32966(9) 0.07297(13) 0.0310(4) Uani 1 1 d . . . . .
H9 H 0.267265 0.335963 0.067774 0.037 Uiso 1 1 calc R . . . .
C10 C 0.37277(19) 0.29523(11) 0.00584(14) 0.0414(5) Uani 1 1 d . . . . .
H10 H 0.321395 0.278836 -0.045606 0.050 Uiso 1 1 calc R . . . .
C11 C 0.4783(2) 0.28485(11) 0.01359(15) 0.0447(5) Uani 1 1 d . . . . .
H11 H 0.499869 0.260809 -0.031973 0.054 Uiso 1 1 calc R . . . .
C12 C 0.55280(18) 0.30933(12) 0.08754(15) 0.0454(5) Uani 1 1 d . . . . .
H12 H 0.625935 0.302114 0.093069 0.054 Uiso 1 1 calc R . . . .
C13 C 0.52120(15) 0.34459(11) 0.15408(14) 0.0368(4) Uani 1 1 d . . . . .
H13 H 0.572970 0.361831 0.204622 0.044 Uiso 1 1 calc R . . . .
C14 C 0.47066(13) 0.37279(9) 0.33743(11) 0.0242(3) Uani 1 1 d . . . . .
C15 C 0.48256(16) 0.30514(9) 0.35497(13) 0.0324(4) Uani 1 1 d . . . . .
H15 H 0.440243 0.274578 0.313787 0.039 Uiso 1 1 calc R . . . .
C16 C 0.55552(17) 0.28220(11) 0.43189(14) 0.0398(5) Uani 1 1 d . . . . .
H16 H 0.564146 0.236031 0.442286 0.048 Uiso 1 1 calc R . . . .
C17 C 0.61579(17) 0.32602(12) 0.49354(14) 0.0425(5) Uani 1 1 d . . . . .
H17 H 0.665242 0.310158 0.546554 0.051 Uiso 1 1 calc R . . . .
C18 C 0.60375(16) 0.39278(12) 0.47767(14) 0.0402(5) Uani 1 1 d . . . . .
H18 H 0.644434 0.423089 0.520328 0.048 Uiso 1 1 calc R . . . .
C19 C 0.53228(14) 0.41629(10) 0.39946(13) 0.0322(4) Uani 1 1 d . . . . .
H19 H 0.525712 0.462487 0.388562 0.039 Uiso 1 1 calc R . . . .
C20 C 0.40376(13) 0.48517(8) 0.22054(12) 0.0243(3) Uani 1 1 d . . . . .
C21 C 0.46699(16) 0.50660(9) 0.16592(14) 0.0353(4) Uani 1 1 d . . . . .
H21 H 0.500395 0.475182 0.136344 0.042 Uiso 1 1 calc R . . . .
C22 C 0.48180(17) 0.57373(10) 0.15417(16) 0.0414(5) Uani 1 1 d . . . . .
H22 H 0.524639 0.587879 0.116150 0.050 Uiso 1 1 calc R . . . .
C23 C 0.43482(16) 0.61961(10) 0.19722(15) 0.0395(5) Uani 1 1 d . . . . .
H23 H 0.444867 0.665388 0.188635 0.047 Uiso 1 1 calc R . . . .
C24 C 0.37301(16) 0.59938(9) 0.25297(15) 0.0372(4) Uani 1 1 d . . . . .
H24 H 0.341642 0.631084 0.283798 0.045 Uiso 1 1 calc R . . . .
C25 C 0.35699(14) 0.53260(9) 0.26371(13) 0.0303(4) Uani 1 1 d . . . . .
H25 H 0.313292 0.518863 0.301211 0.036 Uiso 1 1 calc R . . . .
C26 C 0.10718(13) 0.51346(8) 0.33796(11) 0.0234(3) Uani 1 1 d . . . . .
C27 C 0.07815(17) 0.54485(10) 0.25395(13) 0.0358(4) Uani 1 1 d . . . . .
H27 H 0.065839 0.519434 0.199842 0.043 Uiso 1 1 calc R . . . .
C28 C 0.0671(2) 0.61286(10) 0.24864(16) 0.0455(5) Uani 1 1 d . . . . .
H28 H 0.045892 0.633677 0.190913 0.055 Uiso 1 1 calc R . . . .
C29 C 0.08664(18) 0.65069(10) 0.32675(15) 0.0403(5) Uani 1 1 d . . . . .
H29 H 0.080287 0.697403 0.322796 0.048 Uiso 1 1 calc R . . . .
C30 C 0.11548(15) 0.62011(9) 0.41052(14) 0.0340(4) Uani 1 1 d . . . . .
H30 H 0.128788 0.645828 0.464409 0.041 Uiso 1 1 calc R . . . .
C31 C 0.12506(14) 0.55183(9) 0.41616(12) 0.0281(4) Uani 1 1 d . . . . .
H31 H 0.144017 0.531109 0.474033 0.034 Uiso 1 1 calc R . . . .
C32 C 0.18468(13) 0.40833(8) 0.46043(11) 0.0236(3) Uani 1 1 d . . . . .
C33 C 0.29335(14) 0.41803(9) 0.49166(13) 0.0310(4) Uani 1 1 d . . . . .
H33 H 0.333167 0.428804 0.449725 0.037 Uiso 1 1 calc R . . . .
C34 C 0.34423(16) 0.41220(10) 0.58304(15) 0.0389(5) Uani 1 1 d . . . . .
H34 H 0.418256 0.419862 0.603632 0.047 Uiso 1 1 calc R . . . .
C35 C 0.28717(18) 0.39519(11) 0.64454(14) 0.0408(5) Uani 1 1 d . . . . .
H35 H 0.321757 0.391448 0.707367 0.049 Uiso 1 1 calc R . . . .
C36 C 0.18005(18) 0.38376(12) 0.61392(14) 0.0443(5) Uani 1 1 d . . . . .
H36 H 0.140942 0.371240 0.655689 0.053 Uiso 1 1 calc R . . . .
C37 C 0.12887(16) 0.39039(11) 0.52250(13) 0.0350(4) Uani 1 1 d . . . . .
H37 H 0.054862 0.382571 0.502207 0.042 Uiso 1 1 calc R . . . .
C38 C -0.01343(13) 0.39464(9) 0.32825(11) 0.0240(3) Uani 1 1 d . . . . .
C39 C -0.09444(14) 0.43543(10) 0.33993(13) 0.0329(4) Uani 1 1 d . . . . .
H39 H -0.081553 0.481170 0.351677 0.040 Uiso 1 1 calc R . . . .
C40 C -0.19392(15) 0.40945(13) 0.33446(15) 0.0432(5) Uani 1 1 d . . . . .
H40 H -0.249081 0.437593 0.342008 0.052 Uiso 1 1 calc R . . . .
C41 C -0.21328(16) 0.34322(13) 0.31818(14) 0.0451(6) Uani 1 1 d . . . . .
H41 H -0.281033 0.325472 0.316198 0.054 Uiso 1 1 calc R . . . .
C42 C -0.13393(17) 0.30253(12) 0.30470(14) 0.0411(5) Uani 1 1 d . . . . .
H42 H -0.147691 0.256983 0.291962 0.049 Uiso 1 1 calc R . . . .
C43 C -0.03401(15) 0.32818(10) 0.30976(13) 0.0320(4) Uani 1 1 d . . . . .
H43 H 0.020365 0.300071 0.300520 0.038 Uiso 1 1 calc R . . . .

loop_
_atom_site_aniso_label
_atom_site_aniso_U_11
_atom_site_aniso_U_22
_atom_site_aniso_U_33
_atom_site_aniso_U_23
_atom_site_aniso_U_13
_atom_site_aniso_U_12
Cu1 0.02083(10) 0.02077(10) 0.02805(11) -0.00303(8) 0.00908(8) -0.00216(7)
Cl1 0.0398(3) 0.01943(19) 0.0643(3) 0.0018(2) 0.0163(2) -0.00240(17)
S1 0.0240(2) 0.0357(2) 0.0293(2) 0.00063(18) 0.00411(17) -0.00500(18)
P1 0.01889(18) 0.01925(18) 0.0239(2) -0.00229(15) 0.00678(15) -0.00095(15)
P2 0.01909(18) 0.02132(19) 0.0218(2) -0.00006(15) 0.00687(15) -0.00044(15)
N1 0.0461(11) 0.0432(11) 0.0504(12) -0.0086(9) 0.0125(10) -0.0199(9)
N2 0.0302(9) 0.0760(14) 0.0353(10) -0.0056(9) 0.0051(7) -0.0185(9)
C1 0.0286(9) 0.0491(12) 0.0234(9) -0.0108(8) 0.0109(7) -0.0100(8)
C2 0.050(3) 0.048(4) 0.052(3) -0.006(3) 0.015(2) -0.025(3)
C2A 0.050(3) 0.048(4) 0.052(3) -0.006(3) 0.015(2) -0.025(3)
C3A 0.041(2) 0.056(4) 0.047(3) -0.008(2) 0.0057(18) -0.022(2)
C4A 0.0331(11) 0.061(4) 0.0332(12) 0.012(2) -0.0017(9) -0.006(2)
C5A 0.0350(14) 0.076(4) 0.051(2) 0.012(3) 0.0050(13) -0.001(3)
C6A 0.050(3) 0.082(5) 0.0440(18) 0.011(3) 0.0152(18) 0.018(3)
C7A 0.097(5) 0.131(7) 0.075(7) 0.025(5) 0.038(5) 0.060(6)
C3 0.041(2) 0.056(4) 0.047(3) -0.008(2) 0.0057(18) -0.022(2)
C4 0.0331(11) 0.061(4) 0.0332(12) 0.012(2) -0.0017(9) -0.006(2)
C5 0.0350(14) 0.076(4) 0.051(2) 0.012(3) 0.0050(13) -0.001(3)
C6 0.050(3) 0.082(5) 0.0440(18) 0.011(3) 0.0152(18) 0.018(3)
C7 0.097(5) 0.131(7) 0.075(7) 0.025(5) 0.038(5) 0.060(6)
C8 0.0266(8) 0.0207(7) 0.0253(8) 0.0009(6) 0.0100(6) 0.0021(6)
C9 0.0324(9) 0.0305(9) 0.0309(9) -0.0047(7) 0.0096(7) 0.0010(7)
C10 0.0532(13) 0.0414(11) 0.0317(10) -0.0084(9) 0.0147(9) 0.0001(10)
C11 0.0641(15) 0.0395(11) 0.0411(12) -0.0023(9) 0.0327(11) 0.0095(10)
C12 0.0392(11) 0.0581(14) 0.0474(13) 0.0008(11) 0.0266(10) 0.0132(10)
C13 0.0262(9) 0.0500(12) 0.0361(10) -0.0031(9) 0.0119(8) 0.0041(8)
C14 0.0199(7) 0.0293(8) 0.0248(8) -0.0011(7) 0.0083(6) -0.0009(6)
C15 0.0358(10) 0.0300(9) 0.0295(9) 0.0009(7) 0.0051(8) -0.0017(7)
C16 0.0422(11) 0.0378(11) 0.0388(11) 0.0113(9) 0.0091(9) 0.0027(9)
C17 0.0343(10) 0.0586(14) 0.0320(10) 0.0122(10) 0.0039(8) 0.0002(10)
C18 0.0286(9) 0.0541(13) 0.0328(10) -0.0036(9) -0.0014(8) -0.0074(9)
C19 0.0264(9) 0.0337(10) 0.0343(10) -0.0032(8) 0.0043(7) -0.0036(7)
C20 0.0199(7) 0.0212(7) 0.0295(9) 0.0000(6) 0.0025(6) -0.0023(6)
C21 0.0341(10) 0.0285(9) 0.0473(12) 0.0029(8) 0.0178(9) -0.0013(8)
C22 0.0389(11) 0.0328(10) 0.0542(13) 0.0090(9) 0.0154(10) -0.0072(8)
C23 0.0380(11) 0.0220(8) 0.0516(13) 0.0069(8) -0.0008(9) -0.0027(8)
C24 0.0370(10) 0.0227(8) 0.0475(12) -0.0040(8) 0.0031(9) 0.0018(8)
C25 0.0286(9) 0.0244(8) 0.0369(10) -0.0006(7) 0.0069(7) 0.0005(7)
C26 0.0209(7) 0.0230(7) 0.0281(8) 0.0000(6) 0.0096(6) 0.0010(6)
C27 0.0498(12) 0.0309(10) 0.0281(9) 0.0024(8) 0.0128(8) 0.0075(8)
C28 0.0685(16) 0.0322(11) 0.0396(12) 0.0129(9) 0.0210(11) 0.0136(10)
C29 0.0497(12) 0.0236(9) 0.0517(13) 0.0039(8) 0.0209(10) 0.0043(8)
C30 0.0341(10) 0.0258(8) 0.0422(11) -0.0062(8) 0.0100(8) -0.0003(7)
C31 0.0297(9) 0.0259(8) 0.0285(9) -0.0007(7) 0.0072(7) 0.0009(7)
C32 0.0234(8) 0.0217(8) 0.0248(8) 0.0003(6) 0.0050(6) 0.0011(6)
C33 0.0241(8) 0.0307(9) 0.0366(10) 0.0043(8) 0.0051(7) -0.0014(7)
C34 0.0310(10) 0.0351(10) 0.0421(11) 0.0010(9) -0.0053(8) -0.0026(8)
C35 0.0440(12) 0.0447(12) 0.0263(10) -0.0008(8) -0.0044(8) 0.0040(9)
C36 0.0439(12) 0.0625(15) 0.0271(10) 0.0047(10) 0.0102(9) -0.0007(10)
C37 0.0283(9) 0.0490(12) 0.0276(9) 0.0034(8) 0.0071(7) -0.0005(8)
C38 0.0204(7) 0.0334(9) 0.0180(7) 0.0025(6) 0.0044(6) -0.0021(6)
C39 0.0238(9) 0.0424(11) 0.0332(10) 0.0030(8) 0.0085(7) 0.0032(7)
C40 0.0209(9) 0.0688(16) 0.0410(11) 0.0124(11) 0.0104(8) 0.0060(9)
C41 0.0232(9) 0.0756(16) 0.0341(11) 0.0165(11) 0.0035(8) -0.0134(10)
C42 0.0385(11) 0.0472(12) 0.0366(11) 0.0043(9) 0.0081(9) -0.0196(9)
C43 0.0308(9) 0.0362(10) 0.0303(9) 0.0016(8) 0.0103(7) -0.0075(8)

loop_
_atom_type_symbol
_atom_type_description
_atom_type_scat_dispersion_real
_atom_type_scat_dispersion_imag
_atom_type_scat_source
C C 0.0033 0.0016 'International Tables Vol C Tables 4.2.6.8 and 6.1.1.4'
H H 0.0000 0.0000 'International Tables Vol C Tables 4.2.6.8 and 6.1.1.4'
Cl Cl 0.1484 0.1585 'International Tables Vol C Tables 4.2.6.8 and 6.1.1.4'
Cu Cu 0.3201 1.2651 'International Tables Vol C Tables 4.2.6.8 and 6.1.1.4'
N N 0.0061 0.0033 'International Tables Vol C Tables 4.2.6.8 and 6.1.1.4'
P P 0.1023 0.0942 'International Tables Vol C Tables 4.2.6.8 and 6.1.1.4'
S S 0.1246 0.1234 'International Tables Vol C Tables 4.2.6.8 and 6.1.1.4'

loop_
_geom_angle_atom_site_label_1
_geom_angle_atom_site_label_2
_geom_angle_atom_site_label_3
_geom_angle
Cl1 Cu1 S1 109.18(2)
P1 Cu1 Cl1 100.737(18)
P1 Cu1 S1 108.830(17)
P1 Cu1 P2 123.974(17)
P2 Cu1 Cl1 108.627(19)
P2 Cu1 S1 104.966(18)
C1 S1 Cu1 108.10(7)
C8 P1 Cu1 114.86(6)
C8 P1 C14 100.82(8)
C14 P1 Cu1 114.81(5)
C20 P1 Cu1 116.20(6)
C20 P1 C8 104.31(8)
C20 P1 C14 104.01(8)
C26 P2 Cu1 116.70(5)
C26 P2 C32 101.72(8)
C26 P2 C38 102.77(8)
C32 P2 Cu1 117.18(6)
C38 P2 Cu1 113.97(6)
C38 P2 C32 102.36(7)
C1 N1 H1 122.2(19)
C1 N1 C2 108.3(4)
C1 N1 C2A 126.0(8)
C2 N1 H1 130(2)
C2A N1 H1 112(2)
C1 N2 C3A 99.9(7)
C1 N2 C3 115.2(4)
C1 N2 C4 125.2(3)
C4A N2 C1 134.4(9)
C4A N2 C3A 125.5(10)
C3 N2 C4 119.4(3)
N1 C1 S1 124.67(17)
N1 C1 N2 110.22(19)
N2 C1 S1 125.06(17)
N1 C2 H2A 110.5
N1 C2 H2B 110.5
N1 C2 C3 106.0(5)
H2A C2 H2B 108.7
C3 C2 H2A 110.5
C3 C2 H2B 110.5
N1 C2A H2AA 113.3
N1 C2A H2AB 113.3
N1 C2A C3A 91.9(12)
H2AA C2A H2AB 110.6
C3A C2A H2AA 113.3
C3A C2A H2AB 113.3
N2 C3A H3AA 109.2
N2 C3A H3AB 109.2
C2A C3A N2 111.9(13)
C2A C3A H3AA 109.2
C2A C3A H3AB 109.2
H3AA C3A H3AB 107.9
N2 C4A H4AA 108.8
N2 C4A H4AB 108.8
N2 C4A C5A 113.6(14)
H4AA C4A H4AB 107.7
C5A C4A H4AA 108.8
C5A C4A H4AB 108.8
C4A C5A H5AA 108.7
C4A C5A H5AB 108.7
H5AA C5A H5AB 107.6
C6A C5A C4A 114.4(15)
C6A C5A H5AA 108.7
C6A C5A H5AB 108.7
C5A C6A H6AA 108.4
C5A C6A H6AB 108.4
C5A C6A C7A 115.6(18)
H6AA C6A H6AB 107.4
C7A C6A H6AA 108.4
C7A C6A H6AB 108.4
C6A C7A H7AA 109.5
C6A C7A H7AB 109.5
C6A C7A H7AC 109.5
H7AA C7A H7AB 109.5
H7AA C7A H7AC 109.5
H7AB C7A H7AC 109.5
N2 C3 C2 100.2(5)
N2 C3 H3A 111.7
N2 C3 H3B 111.7
C2 C3 H3A 111.7
C2 C3 H3B 111.7
H3A C3 H3B 109.5
N2 C4 H4A 108.8
N2 C4 H4B 108.8
H4A C4 H4B 107.7
C5 C4 N2 114.0(4)
C5 C4 H4A 108.8
C5 C4 H4B 108.8
C4 C5 H5A 108.9
C4 C5 H5B 108.9
H5A C5 H5B 107.7
C6 C5 C4 113.5(5)
C6 C5 H5A 108.9
C6 C5 H5B 108.9
C5 C6 H6A 109.0
C5 C6 H6B 109.0
C5 C6 C7 113.0(6)
H6A C6 H6B 107.8
C7 C6 H6A 109.0
C7 C6 H6B 109.0
C6 C7 H7A 109.5
C6 C7 H7B 109.5
C6 C7 H7C 109.5
H7A C7 H7B 109.5
H7A C7 H7C 109.5
H7B C7 H7C 109.5
C9 C8 P1 119.29(13)
C13 C8 P1 121.57(14)
C13 C8 C9 119.12(16)
C8 C9 H9 119.9
C8 C9 C10 120.12(18)
C10 C9 H9 119.9
C9 C10 H10 119.8
C11 C10 C9 120.3(2)
C11 C10 H10 119.8
C10 C11 H11 120.1
C10 C11 C12 119.85(18)
C12 C11 H11 120.1
C11 C12 H12 120.0
C11 C12 C13 120.1(2)
C13 C12 H12 120.0
C8 C13 C12 120.47(19)
C8 C13 H13 119.8
C12 C13 H13 119.8
C15 C14 P1 117.83(13)
C19 C14 P1 123.69(14)
C19 C14 C15 118.45(17)
C14 C15 H15 119.7
C16 C15 C14 120.58(18)
C16 C15 H15 119.7
C15 C16 H16 119.8
C17 C16 C15 120.4(2)
C17 C16 H16 119.8
C16 C17 H17 120.2
C18 C17 C16 119.53(19)
C18 C17 H17 120.2
C17 C18 H18 119.8
C17 C18 C19 120.46(19)
C19 C18 H18 119.8
C14 C19 C18 120.53(19)
C14 C19 H19 119.7
C18 C19 H19 119.7
C21 C20 P1 124.79(14)
C21 C20 C25 118.20(16)
C25 C20 P1 116.91(13)
C20 C21 H21 119.7
C20 C21 C22 120.51(19)
C22 C21 H21 119.7
C21 C22 H22 119.8
C23 C22 C21 120.3(2)
C23 C22 H22 119.8
C22 C23 H23 119.9
C22 C23 C24 120.13(18)
C24 C23 H23 119.9
C23 C24 H24 120.2
C23 C24 C25 119.60(19)
C25 C24 H24 120.2
C20 C25 H25 119.4
C24 C25 C20 121.23(18)
C24 C25 H25 119.4
C27 C26 P2 118.23(13)
C31 C26 P2 123.16(13)
C31 C26 C27 118.61(16)
C26 C27 H27 119.8
C28 C27 C26 120.49(19)
C28 C27 H27 119.8
C27 C28 H28 119.8
C29 C28 C27 120.49(19)
C29 C28 H28 119.8
C28 C29 H29 120.2
C30 C29 C28 119.55(18)
C30 C29 H29 120.2
C29 C30 H30 119.9
C29 C30 C31 120.14(18)
C31 C30 H30 119.9
C26 C31 H31 119.6
C30 C31 C26 120.70(17)
C30 C31 H31 119.6
C33 C32 P2 118.04(13)
C37 C32 P2 123.41(13)
C37 C32 C33 118.49(17)
C32 C33 H33 119.6
C34 C33 C32 120.86(18)
C34 C33 H33 119.6
C33 C34 H34 120.0
C33 C34 C35 120.01(18)
C35 C34 H34 120.0
C34 C35 H35 120.2
C36 C35 C34 119.54(19)
C36 C35 H35 120.2
C35 C36 H36 119.8
C35 C36 C37 120.4(2)
C37 C36 H36 119.8
C32 C37 C36 120.64(18)
C32 C37 H37 119.7
C36 C37 H37 119.7
C39 C38 P2 123.24(14)
C43 C38 P2 117.52(13)
C43 C38 C39 119.20(16)
C38 C39 H39 119.9
C40 C39 C38 120.1(2)
C40 C39 H39 119.9
C39 C40 H40 119.8
C41 C40 C39 120.4(2)
C41 C40 H40 119.8
C40 C41 H41 120.1
C40 C41 C42 119.86(18)
C42 C41 H41 120.1
C41 C42 H42 120.0
C41 C42 C43 120.1(2)
C43 C42 H42 120.0
C38 C43 C42 120.23(19)
C38 C43 H43 119.9
C42 C43 H43 119.9

loop_
_geom_bond_atom_site_label_1
_geom_bond_atom_site_label_2
_geom_bond_distance
Cu1 Cl1 2.3553(5)
Cu1 S1 2.3791(5)
Cu1 P1 2.2654(5)
Cu1 P2 2.2810(5)
S1 C1 1.6966(19)
P1 C8 1.8311(17)
P1 C14 1.8332(17)
P1 C20 1.8241(17)
P2 C26 1.8299(17)
P2 C32 1.8305(17)
P2 C38 1.8302(17)
N1 H1 0.79(2)
N1 C1 1.316(3)
N1 C2 1.474(7)
N1 C2A 1.46(2)
N2 C1 1.335(3)
N2 C3A 1.685(17)
N2 C4A 1.150(16)
N2 C3 1.405(6)
N2 C4 1.546(7)
C2 H2A 0.9900
C2 H2B 0.9900
C2 C3 1.518(5)
C2A H2AA 0.9900
C2A H2AB 0.9900
C2A C3A 1.495(13)
C3A H3AA 0.9900
C3A H3AB 0.9900
C4A H4AA 0.9900
C4A H4AB 0.9900
C4A C5A 1.491(14)
C5A H5AA 0.9900
C5A H5AB 0.9900
C5A C6A 1.474(14)
C6A H6AA 0.9900
C6A H6AB 0.9900
C6A C7A 1.528(15)
C7A H7AA 0.9800
C7A H7AB 0.9800
C7A H7AC 0.9800
C3 H3A 0.9900
C3 H3B 0.9900
C4 H4A 0.9900
C4 H4B 0.9900
C4 C5 1.502(6)
C5 H5A 0.9900
C5 H5B 0.9900
C5 C6 1.491(6)
C6 H6A 0.9900
C6 H6B 0.9900
C6 C7 1.528(7)
C7 H7A 0.9800
C7 H7B 0.9800
C7 H7C 0.9800
C8 C9 1.384(3)
C8 C13 1.381(2)
C9 H9 0.9500
C9 C10 1.392(3)
C10 H10 0.9500
C10 C11 1.371(3)
C11 H11 0.9500
C11 C12 1.377(3)
C12 H12 0.9500
C12 C13 1.389(3)
C13 H13 0.9500
C14 C15 1.397(3)
C14 C19 1.387(2)
C15 H15 0.9500
C15 C16 1.385(3)
C16 H16 0.9500
C16 C17 1.381(3)
C17 H17 0.9500
C17 C18 1.375(3)
C18 H18 0.9500
C18 C19 1.394(3)
C19 H19 0.9500
C20 C21 1.388(2)
C20 C25 1.393(2)
C21 H21 0.9500
C21 C22 1.391(3)
C22 H22 0.9500
C22 C23 1.372(3)
C23 H23 0.9500
C23 C24 1.380(3)
C24 H24 0.9500
C24 C25 1.384(3)
C25 H25 0.9500
C26 C27 1.391(2)
C26 C31 1.391(2)
C27 H27 0.9500
C27 C28 1.385(3)
C28 H28 0.9500
C28 C29 1.383(3)
C29 H29 0.9500
C29 C30 1.381(3)
C30 H30 0.9500
C30 C31 1.389(3)
C31 H31 0.9500
C32 C33 1.391(2)
C32 C37 1.387(2)
C33 H33 0.9500
C33 C34 1.384(3)
C34 H34 0.9500
C34 C35 1.386(3)
C35 H35 0.9500
C35 C36 1.377(3)
C36 H36 0.9500
C36 C37 1.387(3)
C37 H37 0.9500
C38 C39 1.392(2)
C38 C43 1.387(3)
C39 H39 0.9500
C39 C40 1.386(3)
C40 H40 0.9500
C40 C41 1.375(3)
C41 H41 0.9500
C41 C42 1.382(3)
C42 H42 0.9500
C42 C43 1.390(3)
C43 H43 0.9500

loop_
_geom_hbond_atom_site_label_D
_geom_hbond_atom_site_label_H
_geom_hbond_atom_site_label_A
_geom_hbond_distance_DH
_geom_hbond_distance_HA
_geom_hbond_distance_DA
_geom_hbond_angle_DHA
_geom_hbond_site_symmetry_A
N1 H1 Cl1 0.79(2) 2.43(3) 3.198(2) 166(3) .
C3 H3A Cl1 0.99 2.93 3.902(6) 167.8 4_565
C4 H4A S1 0.99 2.95 3.616(7) 125.6 3_565
C9 H9 S1 0.95 2.86 3.737(2) 154.8 .
C15 H15 Cl1 0.95 2.97 3.642(2) 128.9 .
C24 H24 Cl1 0.95 2.77 3.464(2) 130.3 2
C27 H27 S1 0.95 2.88 3.761(2) 155.0 .
C43 H43 Cl1 0.95 2.80 3.695(2) 158.5 .

loop_
_geom_torsion_atom_site_label_1
_geom_torsion_atom_site_label_2
_geom_torsion_atom_site_label_3
_geom_torsion_atom_site_label_4
_geom_torsion
Cu1 S1 C1 N1 -24.19(19)
Cu1 S1 C1 N2 158.51(16)
Cu1 P1 C8 C9 19.84(16)
Cu1 P1 C8 C13 -158.90(14)
Cu1 P1 C14 C15 66.72(14)
Cu1 P1 C14 C19 -111.02(14)
Cu1 P1 C20 C21 -138.65(15)
Cu1 P1 C20 C25 37.67(15)
Cu1 P2 C26 C27 40.41(16)
Cu1 P2 C26 C31 -138.62(13)
Cu1 P2 C32 C33 47.53(15)
Cu1 P2 C32 C37 -135.29(15)
Cu1 P2 C38 C39 -141.68(13)
Cu1 P2 C38 C43 40.58(15)
P1 C8 C9 C10 -179.35(15)
P1 C8 C13 C12 178.36(17)
P1 C14 C15 C16 -178.89(15)
P1 C14 C19 C18 177.30(15)
P1 C20 C21 C22 175.54(16)
P1 C20 C25 C24 -176.76(15)
P2 C26 C27 C28 -179.26(17)
P2 C26 C31 C30 178.19(14)
P2 C32 C33 C34 175.11(15)
P2 C32 C37 C36 -175.75(17)
P2 C38 C39 C40 -176.72(15)
P2 C38 C43 C42 176.63(15)
N1 C2 C3 N2 -2.4(7)
N1 C2A C3A N2 0.7(19)
N2 C4A C5A C6A 55(2)
N2 C4 C5 C6 68.9(6)
C1 N1 C2 C3 2.7(6)
C1 N1 C2A C3A -2(2)
C1 N2 C3A C2A 0.5(18)
C1 N2 C4A C5A -105.5(13)
C1 N2 C3 C2 1.6(6)
C1 N2 C4 C5 -100.7(4)
C2 N1 C1 S1 -179.4(4)
C2 N1 C1 N2 -1.7(4)
C2A N1 C1 S1 -174.9(12)
C2A N1 C1 N2 2.8(13)
C3A N2 C1 S1 176.0(8)
C3A N2 C1 N1 -1.6(8)
C3A N2 C4A C5A 80.6(18)
C4A N2 C1 S1 1.1(12)
C4A N2 C1 N1 -176.6(12)
C4A N2 C3A C2A 176.1(16)
C4A C5A C6A C7A 170(3)
C3 N2 C1 S1 177.7(3)
C3 N2 C1 N1 0.0(4)
C3 N2 C4 C5 73.5(6)
C4 N2 C1 S1 -7.9(4)
C4 N2 C1 N1 174.4(3)
C4 N2 C3 C2 -173.2(5)
C4 C5 C6 C7 -179.7(10)
C8 P1 C14 C15 -57.32(15)
C8 P1 C14 C19 124.94(15)
C8 P1 C20 C21 -11.13(18)
C8 P1 C20 C25 165.19(14)
C8 C9 C10 C11 1.2(3)
C9 C8 C13 C12 -0.4(3)
C9 C10 C11 C12 -0.8(3)
C10 C11 C12 C13 -0.1(3)
C11 C12 C13 C8 0.7(3)
C13 C8 C9 C10 -0.6(3)
C14 P1 C8 C9 143.85(14)
C14 P1 C8 C13 -34.89(17)
C14 P1 C20 C21 94.13(17)
C14 P1 C20 C25 -89.55(14)
C14 C15 C16 C17 1.6(3)
C15 C14 C19 C18 -0.4(3)
C15 C16 C17 C18 -0.7(3)
C16 C17 C18 C19 -0.8(3)
C17 C18 C19 C14 1.4(3)
C19 C14 C15 C16 -1.0(3)
C20 P1 C8 C9 -108.50(15)
C20 P1 C8 C13 72.76(17)
C20 P1 C14 C15 -165.20(14)
C20 P1 C14 C19 17.06(17)
C20 C21 C22 C23 0.6(3)
C21 C20 C25 C24 -0.2(3)
C21 C22 C23 C24 0.4(3)
C22 C23 C24 C25 -1.3(3)
C23 C24 C25 C20 1.2(3)
C25 C20 C21 C22 -0.7(3)
C26 P2 C32 C33 -80.96(15)
C26 P2 C32 C37 96.23(16)
C26 P2 C38 C39 -14.45(16)
C26 P2 C38 C43 167.81(14)
C26 C27 C28 C29 1.2(4)
C27 C26 C31 C30 -0.8(3)
C27 C28 C29 C30 -1.2(4)
C28 C29 C30 C31 0.2(3)
C29 C30 C31 C26 0.8(3)
C31 C26 C27 C28 -0.2(3)
C32 P2 C26 C27 169.20(15)
C32 P2 C26 C31 -9.82(16)
C32 P2 C38 C39 90.79(15)
C32 P2 C38 C43 -86.95(14)
C32 C33 C34 C35 1.3(3)
C33 C32 C37 C36 1.4(3)
C33 C34 C35 C36 0.4(3)
C34 C35 C36 C37 -1.2(3)
C35 C36 C37 C32 0.3(3)
C37 C32 C33 C34 -2.2(3)
C38 P2 C26 C27 -85.07(15)
C38 P2 C26 C31 95.91(15)
C38 P2 C32 C33 172.98(14)
C38 P2 C32 C37 -9.83(18)
C38 C39 C40 C41 0.5(3)
C39 C38 C43 C42 -1.2(3)
C39 C40 C41 C42 -1.8(3)
C40 C41 C42 C43 1.6(3)
C41 C42 C43 C38 -0.1(3)
C43 C38 C39 C40 1.0(3)
